data_7213245
loop_
_publ_author_name
'Jetti, Ram K. R.'
'Xue, Feng'
'Mak, Thomas C. W.'
'Nangia, Ashwini'

_publ_section_title
;
 4-Tritylbenzoic acid. A molecular scaffold for wheel-and-axle host--guest
 inclusion compounds with a supramolecular axis
;
_journal_issue 6
_journal_name_full 'Journal of the Chemical Society, Perkin Transactions 2'
_journal_page_first 1223
_journal_paper_doi 10.1039/a909827e
_journal_year 2000
_chemical_formula_moiety '(C26 H20 O2). 0.5(C6 H5 N O2)'
_chemical_formula_sum 'C29 H22.5 N0.5 O3'
_chemical_formula_weight 425.98
_chemical_melting_point 541.15
_chemical_name_common '4-(triphenylmethyl)benzoic acid nitrobenzene clathrate'
_chemical_name_systematic
; 
 ? 
;
_space_group_IT_number 2
_symmetry_cell_setting triclinic
_symmetry_space_group_name_Hall '-P 1'
_symmetry_space_group_name_H-M 'P -1'
_atom_sites_solution_hydrogens geom
_atom_sites_solution_primary direct
_atom_sites_solution_secondary difmap
_audit_creation_method SHELXL-97
_cell_angle_alpha 89.33(3)
_cell_angle_beta 86.14(3)
_cell_angle_gamma 67.55(3)
_cell_formula_units_Z 2
_cell_length_a 7.340(2)
_cell_length_b 8.982(2)
_cell_length_c 18.366(4)
_cell_measurement_reflns_used 25
_cell_measurement_temperature 294(2)
_cell_measurement_theta_max 8.36
_cell_measurement_theta_min 4.56
_cell_volume 1116.4(5)
_computing_cell_refinement 'MSC/AFC Diffractometer Control'
_computing_data_collection 'MSC/AFC Diffractometer Control'
_computing_data_reduction 'MSC/AFC Diffractometer Control'
_computing_molecular_graphics 'XP in SHELXTL-PC (Siemens, 1990)'
_computing_structure_refinement 'SHELXL-97 (Sheldrick, 1997)'
_computing_structure_solution 'SHELXS-97 (Sheldrick, 1990)'
_diffrn_ambient_temperature 294(2)
_diffrn_measured_fraction_theta_full 0.990
_diffrn_measured_fraction_theta_max 0.990
_diffrn_measurement_device_type 'Rigaku AFC7R'
_diffrn_measurement_method '\w scan'
_diffrn_radiation_monochromator graphite
_diffrn_radiation_source
;
Rigaku RU-200 rotating-anode generator powered at 50kV / 90mA
;
_diffrn_radiation_type MoK\a
_diffrn_radiation_wavelength 0.71073
_diffrn_reflns_av_R_equivalents 0.0220
_diffrn_reflns_av_sigmaI/netI 0.0554
_diffrn_reflns_limit_h_max 8
_diffrn_reflns_limit_h_min -8
_diffrn_reflns_limit_k_max 0
_diffrn_reflns_limit_k_min -10
_diffrn_reflns_limit_l_max 21
_diffrn_reflns_limit_l_min -21
_diffrn_reflns_number 4165
_diffrn_reflns_theta_full 25.00
_diffrn_reflns_theta_max 25.00
_diffrn_reflns_theta_min 2.71
_diffrn_standards_decay_% -0.32
_diffrn_standards_interval_count 150
_diffrn_standards_number 3
_exptl_absorpt_coefficient_mu 0.081
_exptl_absorpt_correction_T_max 1.000
_exptl_absorpt_correction_T_min 0.946
_exptl_absorpt_correction_type psi-scan
_exptl_crystal_colour Colorless
_exptl_crystal_density_diffrn 1.267
_exptl_crystal_density_method 'not measured'
_exptl_crystal_description prism
_exptl_crystal_F_000 448
_exptl_crystal_size_max 0.45
_exptl_crystal_size_mid 0.20
_exptl_crystal_size_min 0.20
_refine_diff_density_max 0.916
_refine_diff_density_min -0.408
_refine_diff_density_rms 0.099
_refine_ls_extinction_coef 0.021(10)
_refine_ls_extinction_expression Fc^*^=kFc[1+0.001xFc^2^\l^3^/sin(2\q)]^-1/4^
_refine_ls_extinction_method SHELXL
_refine_ls_goodness_of_fit_ref 1.078
_refine_ls_hydrogen_treatment mixed
_refine_ls_matrix_type full
_refine_ls_number_parameters 308
_refine_ls_number_reflns 3895
_refine_ls_number_restraints 296
_refine_ls_restrained_S_all 1.087
_refine_ls_R_factor_all 0.1446
_refine_ls_R_factor_gt 0.0905
_refine_ls_shift/su_max 0.000
_refine_ls_shift/su_mean 0.000
_refine_ls_structure_factor_coef Fsqd
_refine_ls_weighting_details 'calc w=1/[\s^2^(Fo^2^)+(0.1980P)^2^+0.0000P] where P=(Fo^2^+2Fc^2^)/3'
_refine_ls_weighting_scheme calc
_refine_ls_wR_factor_gt 0.2718
_refine_ls_wR_factor_ref 0.2924
_reflns_number_gt 2393
_reflns_number_total 3895
_reflns_threshold_expression >2sigma(I)
_cod_data_source_file a909827esup1.cif
_cod_data_source_block 5.Ph-NO2
_cod_depositor_comments
;
The following automatic conversions were performed:
'_atom_site_symetry_multiplicity' tag replaced with
'_atom_site_symmetry_multiplicity'.

Automatic conversion script
Id: cif_correct_tags 1440 2010-10-19 06:21:57Z saulius 

The following automatic conversions were performed:

'_chemical_melting_point' value '268 deg C ' was changed to '541.15'
- it was converted from degrees Celsius(C) to
Kelvins(K).

'_symmetry_cell_setting' value 'Triclinic' changed to
'triclinic' according to
/home/saulius/struct/CIF-dictionaries/cif_core.dic dictionary named
'cif_core.dic' version 2.4.2 from
2011-04-26.

'_exptl_absorpt_correction_type' value 'PSI scan'
changed to 'psi-scan' according to
/home/saulius/struct/CIF-dictionaries/cif_core.dic dictionary named
'cif_core.dic' version 2.4.2 from 2011-04-26.

Automatic conversion script
Id: cif_fix_values 1891 2012-01-12 08:04:46Z andrius 
;
_cod_original_cell_volume 1116.4(4)
_cod_original_sg_symbol_H-M P-1
_cod_original_formula_sum '(C26 H20 O2). 0.5(C6 H5 N O2)  '
_cod_database_code 7213245

loop_
_symmetry_equiv_pos_as_xyz
'x, y, z'
'-x, -y, -z'

loop_
_atom_site_label
_atom_site_type_symbol
_atom_site_fract_x
_atom_site_fract_y
_atom_site_fract_z
_atom_site_U_iso_or_equiv
_atom_site_adp_type
_atom_site_occupancy
_atom_site_symmetry_multiplicity
_atom_site_calc_flag
_atom_site_refinement_flags
C1 C 0.6558(4) 0.6930(3) 0.30324(14) 0.0419(6) Uani 1 1 d D
C2 C 0.7603(4) 0.7251(3) 0.36937(15) 0.0434(7) Uani 1 1 d D
C3 C 0.6785(4) 0.8606(4) 0.41383(16) 0.0508(7) Uani 1 1 d D
H3 H 0.5544 0.9372 0.4054 0.061 Uiso 1 1 calc R
C4 C 0.7800(5) 0.8833(4) 0.47102(18) 0.0610(9) Uani 1 1 d D
H4 H 0.7241 0.9763 0.4998 0.073 Uiso 1 1 calc R
C5 C 0.9623(5) 0.7705(4) 0.48580(18) 0.0647(9) Uani 1 1 d D
H5 H 1.0278 0.7852 0.5250 0.078 Uiso 1 1 calc R
C6 C 1.0461(5) 0.6349(4) 0.44125(18) 0.0604(9) Uani 1 1 d D
H6 H 1.1697 0.5580 0.4500 0.072 Uiso 1 1 calc R
C7 C 0.9453(4) 0.6142(4) 0.38360(16) 0.0513(8) Uani 1 1 d D
H7 H 1.0036 0.5233 0.3536 0.062 Uiso 1 1 calc R
C8 C 0.4626(4) 0.8388(3) 0.28947(15) 0.0442(7) Uani 1 1 d D
C9 C 0.3010(4) 0.8723(4) 0.33789(17) 0.0509(8) Uani 1 1 d D
H9 H 0.3105 0.8076 0.3785 0.061 Uiso 1 1 calc R
C10 C 0.1226(5) 1.0010(4) 0.3281(2) 0.0620(9) Uani 1 1 d D
H10 H 0.0158 1.0213 0.3621 0.074 Uiso 1 1 calc R
C11 C 0.1052(5) 1.0966(4) 0.2686(2) 0.0688(10) Uani 1 1 d D
H11 H -0.0128 1.1827 0.2617 0.083 Uiso 1 1 calc R
C12 C 0.2662(5) 1.0633(4) 0.2186(2) 0.0684(10) Uani 1 1 d D
H12 H 0.2550 1.1268 0.1775 0.082 Uiso 1 1 calc R
C13 C 0.4436(5) 0.9370(4) 0.22879(18) 0.0546(8) Uani 1 1 d D
H13 H 0.5505 0.9176 0.1950 0.066 Uiso 1 1 calc R
C14 C 0.5938(4) 0.5476(3) 0.31785(15) 0.0449(7) Uani 1 1 d D
C15 C 0.6341(5) 0.4566(4) 0.38056(18) 0.0573(8) Uani 1 1 d D
H15 H 0.7048 0.4798 0.4159 0.069 Uiso 1 1 calc R
C16 C 0.5694(5) 0.3309(4) 0.3908(2) 0.0734(11) Uani 1 1 d D
H16 H 0.5982 0.2702 0.4329 0.088 Uiso 1 1 calc R
C17 C 0.4632(5) 0.2946(4) 0.3396(2) 0.0739(11) Uani 1 1 d D
H17 H 0.4218 0.2093 0.3465 0.089 Uiso 1 1 calc R
C18 C 0.4200(5) 0.3861(4) 0.2785(2) 0.0632(9) Uani 1 1 d D
H18 H 0.3473 0.3636 0.2437 0.076 Uiso 1 1 calc R
C19 C 0.4826(4) 0.5111(4) 0.26796(18) 0.0529(8) Uani 1 1 d D
H19 H 0.4497 0.5729 0.2263 0.063 Uiso 1 1 calc R
C20 C 0.8107(4) 0.6595(3) 0.23756(15) 0.0442(7) Uani 1 1 d D
C21 C 0.9139(4) 0.7616(4) 0.22638(16) 0.0497(7) Uani 1 1 d D
H21 H 0.8822 0.8512 0.2568 0.060 Uiso 1 1 calc R
C22 C 1.0602(4) 0.7330(4) 0.17180(17) 0.0516(8) Uani 1 1 d D
H22 H 1.1279 0.8017 0.1662 0.062 Uiso 1 1 calc R
C23 C 1.1080(4) 0.6010(4) 0.12469(17) 0.0530(8) Uani 1 1 d D
C24 C 1.0048(5) 0.5012(4) 0.13337(18) 0.0594(9) Uani 1 1 d D
H24 H 1.0339 0.4142 0.1015 0.071 Uiso 1 1 calc R
C25 C 0.8573(5) 0.5293(4) 0.18946(18) 0.0539(8) Uani 1 1 d D
H25 H 0.7895 0.4607 0.1948 0.065 Uiso 1 1 calc R
C26 C 1.2769(5) 0.5604(4) 0.06963(18) 0.0601(9) Uani 1 1 d D
O1 O 1.3011(4) 0.4493(4) 0.02413(16) 0.0939(9) Uani 1 1 d D
H1 H 1.3999 0.4354 -0.0030 0.141 Uiso 1 1 calc R
O2 O 1.3891(4) 0.6376(4) 0.07013(16) 0.0860(8) Uani 1 1 d D
C27 C 1.0033(11) 0.9365(8) -0.0218(4) 0.165(6) Uani 0.50 1 d PDU
C28 C 1.1664(12) 0.8711(11) -0.0704(4) 0.159(4) Uani 0.50 1 d PDU
C29 C 1.3141(13) 0.9220(12) -0.0741(4) 0.149(4) Uani 0.50 1 d PDU
C30 C 1.3320(18) 1.0208(16) -0.0237(8) 0.227(6) Uani 0.50 1 d PDU
C31 C 1.1583(16) 1.1005(16) 0.0173(9) 0.187(7) Uani 0.50 1 d PDU
O3 O 1.181(2) 0.754(2) -0.1024(12) 0.371(10) Uani 0.50 1 d PDU

loop_
_atom_site_aniso_label
_atom_site_aniso_U_11
_atom_site_aniso_U_22
_atom_site_aniso_U_33
_atom_site_aniso_U_23
_atom_site_aniso_U_13
_atom_site_aniso_U_12
C1 0.0418(14) 0.0451(14) 0.0403(15) 0.0000(11) -0.0033(12) -0.0182(12)
C2 0.0424(14) 0.0501(15) 0.0398(15) 0.0020(12) -0.0008(12) -0.0203(12)
C3 0.0500(15) 0.0525(16) 0.0486(17) -0.0046(13) -0.0035(13) -0.0182(13)
C4 0.072(2) 0.0666(19) 0.0482(18) -0.0104(15) -0.0053(16) -0.0304(17)
C5 0.0657(19) 0.086(2) 0.0520(19) -0.0019(17) -0.0154(16) -0.0375(18)
C6 0.0499(17) 0.075(2) 0.0580(19) 0.0012(16) -0.0078(15) -0.0247(16)
C7 0.0442(15) 0.0618(18) 0.0488(17) -0.0026(14) -0.0035(13) -0.0209(14)
C8 0.0440(14) 0.0472(15) 0.0466(16) -0.0022(12) -0.0062(12) -0.0225(12)
C9 0.0484(16) 0.0505(16) 0.0539(18) -0.0009(14) -0.0052(14) -0.0188(13)
C10 0.0484(17) 0.063(2) 0.071(2) -0.0093(17) -0.0041(16) -0.0164(15)
C11 0.0584(19) 0.0463(18) 0.097(3) -0.0029(18) -0.0222(19) -0.0120(15)
C12 0.074(2) 0.0567(19) 0.073(2) 0.0152(17) -0.0179(19) -0.0218(17)
C13 0.0543(17) 0.0574(18) 0.0530(18) 0.0069(14) -0.0116(14) -0.0212(14)
C14 0.0393(13) 0.0437(15) 0.0484(16) -0.0025(13) 0.0017(12) -0.0128(12)
C15 0.0553(17) 0.0582(18) 0.061(2) 0.0112(15) -0.0152(15) -0.0232(15)
C16 0.075(2) 0.062(2) 0.091(3) 0.0272(19) -0.020(2) -0.0327(17)
C17 0.076(2) 0.0553(19) 0.101(3) 0.009(2) -0.013(2) -0.0361(17)
C18 0.0613(18) 0.0586(19) 0.076(2) -0.0037(17) -0.0097(17) -0.0289(15)
C19 0.0512(16) 0.0549(17) 0.0552(18) -0.0016(14) -0.0037(14) -0.0233(14)
C20 0.0443(14) 0.0483(15) 0.0411(15) 0.0002(12) -0.0042(12) -0.0188(12)
C21 0.0535(16) 0.0512(16) 0.0481(17) -0.0054(13) 0.0020(14) -0.0247(13)
C22 0.0506(15) 0.0593(17) 0.0510(17) -0.0022(14) 0.0018(14) -0.0283(14)
C23 0.0482(16) 0.0629(19) 0.0460(17) -0.0008(14) 0.0019(13) -0.0201(14)
C24 0.0650(19) 0.0623(19) 0.0502(18) -0.0187(15) 0.0090(15) -0.0251(16)
C25 0.0562(16) 0.0564(17) 0.0558(18) -0.0076(14) 0.0035(14) -0.0300(14)
C26 0.0608(18) 0.074(2) 0.0453(18) -0.0113(16) 0.0064(15) -0.0269(17)
O1 0.0811(17) 0.128(2) 0.0769(19) -0.0441(17) 0.0350(14) -0.0505(16)
O2 0.0773(16) 0.112(2) 0.0784(18) -0.0236(15) 0.0271(14) -0.0522(16)
C27 0.110(6) 0.195(12) 0.088(8) 0.093(6) 0.021(6) 0.049(8)
C28 0.150(7) 0.157(8) 0.076(6) 0.060(5) 0.029(6) 0.039(6)
C29 0.118(6) 0.165(8) 0.074(5) 0.080(4) 0.044(5) 0.038(5)
C30 0.257(13) 0.137(11) 0.239(15) 0.057(8) 0.046(11) -0.031(9)
C31 0.237(15) 0.122(10) 0.155(12) -0.015(8) -0.021(11) -0.014(11)
O3 0.333(18) 0.393(19) 0.36(2) -0.184(16) 0.153(17) -0.135(14)

loop_
_atom_type_symbol
_atom_type_description
_atom_type_scat_dispersion_real
_atom_type_scat_dispersion_imag
_atom_type_scat_source
C C 0.0033 0.0016 'International Tables Vol C Tables 4.2.6.8 and 6.1.1.4'
H H 0.0000 0.0000 'International Tables Vol C Tables 4.2.6.8 and 6.1.1.4'
N N 0.0061 0.0033 'International Tables Vol C Tables 4.2.6.8 and 6.1.1.4'
O O 0.0106 0.0060 'International Tables Vol C Tables 4.2.6.8 and 6.1.1.4'

loop_
_geom_angle_atom_site_label_1
_geom_angle_atom_site_label_2
_geom_angle_atom_site_label_3
_geom_angle
_geom_angle_site_symmetry_1
_geom_angle_site_symmetry_3
C20 C1 C8 111.7(2) . .
C20 C1 C14 111.7(2) . .
C8 C1 C14 105.9(2) . .
C20 C1 C2 104.9(2) . .
C8 C1 C2 111.8(2) . .
C14 C1 C2 111.0(2) . .
C3 C2 C7 118.0(3) . .
C3 C2 C1 123.3(2) . .
C7 C2 C1 118.7(2) . .
C2 C3 C4 120.5(3) . .
C5 C4 C3 121.1(3) . .
C4 C5 C6 118.8(3) . .
C5 C6 C7 119.8(3) . .
C2 C7 C6 121.8(3) . .
C9 C8 C13 117.7(3) . .
C9 C8 C1 119.3(2) . .
C13 C8 C1 122.9(2) . .
C8 C9 C10 122.0(3) . .
C11 C10 C9 119.9(3) . .
C10 C11 C12 118.9(3) . .
C13 C12 C11 121.2(3) . .
C12 C13 C8 120.3(3) . .
C15 C14 C19 117.5(3) . .
C15 C14 C1 123.4(3) . .
C19 C14 C1 119.0(2) . .
C14 C15 C16 120.3(3) . .
C17 C16 C15 121.1(3) . .
C18 C17 C16 118.7(3) . .
C17 C18 C19 120.6(3) . .
C18 C19 C14 121.7(3) . .
C25 C20 C21 117.7(3) . .
C25 C20 C1 123.2(3) . .
C21 C20 C1 119.1(2) . .
C22 C21 C20 121.7(3) . .
C21 C22 C23 120.2(3) . .
C24 C23 C22 119.2(3) . .
C24 C23 C26 119.9(3) . .
C22 C23 C26 120.8(3) . .
C23 C24 C25 120.6(3) . .
C20 C25 C24 120.6(3) . .
O1 C26 O2 123.3(3) . .
O1 C26 C23 117.7(3) . .
O2 C26 C23 119.1(3) . .
C31 C27 C28 126.4(8) 2_775 .
C31 C27 C27 116.6(9) 2_775 2_775
C28 C27 C27 116.8(9) . 2_775
O3 C28 C29 120.3(9) . .
O3 C28 C27 116.6(10) . .
C29 C28 C27 122.4(9) . .
C28 C29 C30 122.3(9) . .
C29 C30 C31 112.8(11) . .
C27 C31 C30 126.6(11) 2_775 .

loop_
_geom_bond_atom_site_label_1
_geom_bond_atom_site_label_2
_geom_bond_distance
_geom_bond_site_symmetry_2
C1 C20 1.549(4) .
C1 C8 1.553(4) .
C1 C14 1.554(4) .
C1 C2 1.564(4) .
C2 C3 1.381(4) .
C2 C7 1.383(4) .
C3 C4 1.388(4) .
C4 C5 1.378(4) .
C5 C6 1.384(5) .
C6 C7 1.385(4) .
C8 C9 1.371(4) .
C8 C13 1.394(4) .
C9 C10 1.398(4) .
C10 C11 1.365(5) .
C11 C12 1.385(5) .
C12 C13 1.384(4) .
C14 C15 1.386(4) .
C14 C19 1.387(4) .
C15 C16 1.389(5) .
C16 C17 1.378(5) .
C17 C18 1.364(5) .
C18 C19 1.374(4) .
C20 C25 1.394(4) .
C20 C21 1.400(4) .
C21 C22 1.369(4) .
C22 C23 1.393(4) .
C23 C24 1.379(5) .
C23 C26 1.479(4) .
C24 C25 1.394(4) .
C26 O1 1.261(4) .
C26 O2 1.264(5) .
C27 C31 1.346(9) 2_775
C27 C28 1.382(8) .
C27 C27 1.384(9) 2_775
C28 O3 1.174(9) .
C28 C29 1.325(9) .
C29 C30 1.337(9) .
C30 C31 1.376(9) .
C31 C27 1.346(9) 2_775
